data_7054509
loop_
_publ_author_name
'\<Stefane, Bogdan'
'Perdih, Franc'
'Vi\<snjevac, Aleksandar'
'Po\<zgan, Franc'

_publ_section_title
;
 Novel triazole-based ligands and their zinc(ii) and nickel(ii) complexes
 with a nitrogen donor environment as potential structural models for
 mononuclear active sites
;
_journal_issue 1
_journal_name_full 'New J. Chem.'
_journal_page_first 566
_journal_paper_doi 10.1039/C4NJ01642D
_journal_volume 39
_journal_year 2015
_chemical_formula_moiety 'C18 H21 Cl2 N5 Zn'
_chemical_formula_sum 'C18 H21 Cl2 N5 Zn'
_chemical_formula_weight 443.67
_chemical_name_systematic
;

       ?

;
_space_group_IT_number 2
_symmetry_cell_setting triclinic
_symmetry_Int_Tables_number 2
_symmetry_space_group_name_Hall '-P 1'
_symmetry_space_group_name_H-M 'P -1'
_atom_sites_solution_hydrogens geom
_atom_sites_solution_primary direct
_atom_sites_solution_secondary difmap
_audit_creation_date 2014-06-30T13:52:23-00:00
_audit_creation_method 'WinGX routine CIF_UPDATE'
_cell_angle_alpha 78.84(1)
_cell_angle_beta 74.08(2)
_cell_angle_gamma 70.62(1)
_cell_formula_units_Z 2
_cell_length_a 7.927(1)
_cell_length_b 10.6150(11)
_cell_length_c 12.920(2)
_cell_measurement_reflns_used 2949
_cell_measurement_temperature 295(3)
_cell_measurement_theta_max 32.4762
_cell_measurement_theta_min 4.0884
_cell_volume 979.9(2)
_computing_cell_refinement
;

              CrysAlisPro, Oxford Diffraction Ltd.,

              Version 1.171.33.55 (release 05-01-2010 CrysAlis171 .NET)

              (compiled Jan  5 2010,16:28:46)

;
_computing_data_collection
;

              CrysAlisPro, Oxford Diffraction Ltd.,

              Version 1.171.33.55 (release 05-01-2010 CrysAlis171 .NET)

              (compiled Jan  5 2010,16:28:46)

;
_computing_data_reduction
;

              CrysAlisPro, Oxford Diffraction Ltd.,

              Version 1.171.33.55 (release 05-01-2010 CrysAlis171 .NET)

              (compiled Jan  5 2010,16:28:46)

;
_computing_structure_refinement 'SHELXL-97 (Sheldrick, 2008)'
_diffrn_ambient_temperature 295(3)
_diffrn_detector_area_resol_mean 16.3426
_diffrn_measured_fraction_theta_full 0.9
_diffrn_measured_fraction_theta_max 0.9
_diffrn_measurement_device_type 'Xcalibur, Sapphire3'
_diffrn_measurement_method '\w scans'
_diffrn_radiation_monochromator graphite
_diffrn_radiation_type MoK\a
_diffrn_radiation_wavelength 0.71073
_diffrn_reflns_av_R_equivalents 0.06
_diffrn_reflns_av_unetI/netI 0.1366
_diffrn_reflns_limit_h_max 11
_diffrn_reflns_limit_h_min -11
_diffrn_reflns_limit_k_max 12
_diffrn_reflns_limit_k_min -16
_diffrn_reflns_limit_l_max 19
_diffrn_reflns_limit_l_min -18
_diffrn_reflns_number 10999
_diffrn_reflns_theta_full 32.55
_diffrn_reflns_theta_max 32.55
_diffrn_reflns_theta_min 4.1
_exptl_absorpt_coefficient_mu 1.538
_exptl_absorpt_correction_T_max 1
_exptl_absorpt_correction_T_min 0.57108
_exptl_absorpt_correction_type multi-scan
_exptl_absorpt_process_details
;

              CrysAlisPro, Oxford Diffraction Ltd.,

              Version 1.171.33.55 (release 05-01-2010 CrysAlis171 .NET)

              (compiled Jan  5 2010,16:28:46)

              Empirical absorption correction using spherical harmonics,

       implemented in SCALE3 ABSPACK scaling algorithm.

;
_exptl_crystal_colour green
_exptl_crystal_density_diffrn 1.504
_exptl_crystal_density_method 'not measured'
_exptl_crystal_description prism
_exptl_crystal_F_000 456
_exptl_crystal_size_max 0.6
_exptl_crystal_size_mid 0.3
_exptl_crystal_size_min 0.2
_refine_diff_density_max 2.250
_refine_diff_density_min -0.749
_refine_diff_density_rms 0.222
_refine_ls_extinction_method none
_refine_ls_goodness_of_fit_ref 1.012
_refine_ls_hydrogen_treatment noref
_refine_ls_matrix_type full
_refine_ls_number_parameters 235
_refine_ls_number_reflns 6397
_refine_ls_number_restraints 0
_refine_ls_restrained_S_all 1.012
_refine_ls_R_factor_all 0.1878
_refine_ls_R_factor_gt 0.0989
_refine_ls_shift/su_max 0
_refine_ls_shift/su_mean 0
_refine_ls_structure_factor_coef Fsqd
_refine_ls_weighting_details
;
 calc w=1/[\s^2^(Fo^2^)+(0.1934P)^2^+0.0000P] where P=(Fo^2^+2Fc^2^)/3
;
_refine_ls_weighting_scheme calc
_refine_ls_wR_factor_ref 0.3482
_reflns_number_gt 2765
_reflns_number_total 6397
_reflns_threshold_expression >2\s(I)
_cod_data_source_file c4nj01642d1.cif
_cod_data_source_block I
_cod_depositor_comments 'Adding full bibliography for 7054509--7054511.cif.'
_cod_original_cell_volume 979.90(17)
_cod_database_code 7054509

loop_
_symmetry_equiv_pos_as_xyz
'x, y, z'
'-x, -y, -z'

loop_
_atom_site_label
_atom_site_fract_x
_atom_site_fract_y
_atom_site_fract_z
_atom_site_U_iso_or_equiv
_atom_site_adp_type
_atom_site_calc_flag
_atom_site_refinement_flags
_atom_site_occupancy
_atom_site_type_symbol
Zn1 0.06258(12) 0.21054(9) 0.53317(7) 0.0427(3) Uani d . 1 Zn
Cl1 0.1334(3) 0.0001(2) 0.61271(19) 0.0563(6) Uani d . 1 Cl
Cl2 -0.1938(3) 0.3612(2) 0.60503(18) 0.0545(5) Uani d . 1 Cl
N1 0.2963(8) 0.3401(6) 0.7389(5) 0.0384(13) Uani d . 1 N
N2 0.2275(12) 0.4544(7) 0.6798(6) 0.060(2) Uani d . 1 N
N3 0.1913(11) 0.5534(8) 0.7385(6) 0.060(2) Uani d . 1 N
C4 0.2352(10) 0.5003(8) 0.8358(6) 0.0406(16) Uani d . 1 C
C5 0.3033(11) 0.3634(8) 0.8354(6) 0.0435(17) Uani d . 1 C
H5 0.3455 0.3003 0.8905 0.052 Uiso calc R 1 H
C6 0.2021(10) 0.5851(8) 0.9217(6) 0.0408(16) Uani d . 1 C
C7 0.2565(17) 0.5284(10) 1.0188(8) 0.072(3) Uani d . 1 C
H7 0.3179 0.4371 1.0288 0.086 Uiso calc R 1 H
C8 0.2190(17) 0.6080(11) 1.0999(8) 0.074(3) Uani d . 1 C
H8 0.2594 0.5697 1.1631 0.089 Uiso calc R 1 H
C9 0.1261(12) 0.7391(10) 1.0900(8) 0.057(2) Uani d . 1 C
H9 0.0989 0.7902 1.1465 0.069 Uiso calc R 1 H
C10 0.0713(13) 0.7971(9) 0.9950(7) 0.058(2) Uani d . 1 C
H10 0.0083 0.8882 0.9863 0.069 Uiso calc R 1 H
C11 0.1109(12) 0.7185(9) 0.9129(7) 0.053(2) Uani d . 1 C
H11 0.0735 0.7586 0.849 0.064 Uiso calc R 1 H
C12 0.3329(10) 0.2093(7) 0.6991(6) 0.0362(14) Uani d . 1 C
H12 0.2145 0.1929 0.7091 0.043 Uiso calc R 1 H
C13 0.4456(10) 0.0974(7) 0.7665(5) 0.0358(14) Uani d . 1 C
C14 0.6215(11) 0.0922(8) 0.7677(7) 0.0459(18) Uani d . 1 C
H14 0.6723 0.1583 0.7261 0.055 Uiso calc R 1 H
C15 0.7225(11) -0.0097(9) 0.8297(7) 0.0489(19) Uani d . 1 C
H15 0.8404 -0.0119 0.8305 0.059 Uiso calc R 1 H
C16 0.6484(12) -0.1085(8) 0.8906(6) 0.0482(19) Uani d . 1 C
H16 0.7156 -0.1767 0.9334 0.058 Uiso calc R 1 H
C17 0.4755(12) -0.1063(9) 0.8880(7) 0.052(2) Uani d . 1 C
H17 0.4271 -0.1744 0.9276 0.062 Uiso calc R 1 H
C18 0.3733(11) -0.0037(9) 0.8269(7) 0.0497(19) Uani d . 1 C
H18 0.2556 -0.0021 0.8262 0.06 Uiso calc R 1 H
C19 0.4248(10) 0.2135(8) 0.5763(6) 0.0411(16) Uani d . 1 C
H19A 0.5177 0.2596 0.5605 0.049 Uiso calc R 1 H
H19B 0.485 0.1225 0.5576 0.049 Uiso calc R 1 H
N20 0.2897(8) 0.2826(6) 0.5105(5) 0.0379(13) Uani d . 1 N
H20 0.2463 0.3707 0.5223 0.046 Uiso calc R 1 H
C21 0.3786(12) 0.2757(9) 0.3913(6) 0.0489(18) Uani d . 1 C
H21A 0.4556 0.1849 0.3794 0.059 Uiso calc R 1 H
H21B 0.4552 0.3353 0.3668 0.059 Uiso calc R 1 H
C22 0.2286(12) 0.3174(9) 0.3277(6) 0.052(2) Uani d . 1 C
H22A 0.1588 0.4108 0.3345 0.062 Uiso calc R 1 H
H22B 0.284 0.3083 0.2516 0.062 Uiso calc R 1 H
N23 0.1049(10) 0.2320(7) 0.3694(5) 0.0495(16) Uani d . 1 N
H23A 0.157 0.1514 0.344 0.059 Uiso calc R 1 H
H23B -0.0021 0.2714 0.3489 0.059 Uiso calc R 1 H

loop_
_atom_site_aniso_label
_atom_site_aniso_U_11
_atom_site_aniso_U_22
_atom_site_aniso_U_33
_atom_site_aniso_U_12
_atom_site_aniso_U_13
_atom_site_aniso_U_23
Zn1 0.0511(6) 0.0406(5) 0.0371(5) -0.0132(4) -0.0136(4) -0.0019(4)
Cl1 0.0691(14) 0.0392(11) 0.0643(13) -0.0177(10) -0.0248(10) 0.0026(10)
Cl2 0.0555(12) 0.0421(11) 0.0624(12) -0.0131(9) -0.0069(9) -0.0097(10)
N1 0.047(3) 0.032(3) 0.036(3) -0.007(3) -0.014(2) -0.004(3)
N2 0.098(6) 0.028(3) 0.059(4) -0.002(3) -0.045(4) -0.003(3)
N3 0.082(5) 0.044(4) 0.055(4) -0.003(4) -0.035(4) -0.006(4)
C4 0.049(4) 0.036(4) 0.036(3) -0.010(3) -0.011(3) -0.005(3)
C5 0.059(5) 0.039(4) 0.030(3) -0.010(3) -0.014(3) -0.001(3)
C6 0.047(4) 0.040(4) 0.037(4) -0.014(3) -0.007(3) -0.012(3)
C7 0.129(9) 0.038(5) 0.047(5) -0.014(5) -0.032(5) -0.003(4)
C8 0.128(9) 0.062(6) 0.041(5) -0.031(6) -0.027(5) -0.012(5)
C9 0.063(5) 0.063(6) 0.053(5) -0.030(5) 0.003(4) -0.025(5)
C10 0.075(6) 0.037(4) 0.064(5) -0.006(4) -0.021(4) -0.021(4)
C11 0.057(5) 0.050(5) 0.052(5) -0.003(4) -0.023(4) -0.013(4)
C12 0.043(4) 0.031(3) 0.036(3) -0.012(3) -0.011(3) -0.004(3)
C13 0.046(4) 0.026(3) 0.033(3) -0.007(3) -0.008(3) -0.008(3)
C14 0.059(5) 0.031(4) 0.049(4) -0.015(3) -0.019(4) 0.005(3)
C15 0.051(5) 0.044(4) 0.050(4) -0.012(4) -0.017(4) 0.003(4)
C16 0.062(5) 0.039(4) 0.031(3) -0.004(4) -0.010(3) 0.002(3)
C17 0.058(5) 0.042(5) 0.044(4) -0.013(4) -0.001(4) 0.005(4)
C18 0.041(4) 0.051(5) 0.053(5) -0.011(4) -0.006(3) -0.006(4)
C19 0.041(4) 0.041(4) 0.040(4) -0.007(3) -0.009(3) -0.012(3)
N20 0.047(3) 0.034(3) 0.034(3) -0.007(3) -0.010(2) -0.013(3)
C21 0.063(5) 0.045(5) 0.031(3) -0.012(4) -0.007(3) -0.002(3)
C22 0.083(6) 0.041(4) 0.028(3) -0.014(4) -0.016(4) 0.002(3)
N23 0.073(5) 0.039(4) 0.040(3) -0.009(3) -0.028(3) -0.006(3)

loop_
_atom_type_symbol
_atom_type_description
_atom_type_scat_dispersion_real
_atom_type_scat_dispersion_imag
_atom_type_scat_source
C C 0.0033 0.0016 'International Tables Vol C Tables 4.2.6.8 and 6.1.1.4'
H H 0 0 'International Tables Vol C Tables 4.2.6.8 and 6.1.1.4'
N N 0.0061 0.0033 'International Tables Vol C Tables 4.2.6.8 and 6.1.1.4'
Cl Cl 0.1484 0.1585 'International Tables Vol C Tables 4.2.6.8 and 6.1.1.4'
Zn Zn 0.2839 1.4301 'International Tables Vol C Tables 4.2.6.8 and 6.1.1.4'

loop_
_geom_angle_atom_site_label_1
_geom_angle_atom_site_label_2
_geom_angle_atom_site_label_3
_geom_angle
N23 Zn1 N20 87.0(3)
N23 Zn1 Cl2 110.9(2)
N20 Zn1 Cl2 109.96(17)
N23 Zn1 Cl1 115.9(2)
N20 Zn1 Cl1 107.99(18)
Cl2 Zn1 Cl1 119.94(9)
N2 N1 C5 111.2(6)
N2 N1 C12 119.7(6)
C5 N1 C12 128.6(6)
N3 N2 N1 107.0(6)
N2 N3 C4 108.9(7)
N3 C4 C5 107.5(7)
N3 C4 C6 121.9(7)
C5 C4 C6 130.5(7)
N1 C5 C4 105.4(6)
N1 C5 H5 127.3
C4 C5 H5 127.3
C11 C6 C7 117.1(7)
C11 C6 C4 122.3(7)
C7 C6 C4 120.5(7)
C8 C7 C6 119.9(9)
C8 C7 H7 120.1
C6 C7 H7 120.1
C9 C8 C7 121.9(9)
C9 C8 H8 119.1
C7 C8 H8 119.1
C8 C9 C10 119.2(8)
C8 C9 H9 120.4
C10 C9 H9 120.4
C9 C10 C11 119.3(8)
C9 C10 H10 120.4
C11 C10 H10 120.4
C6 C11 C10 122.7(8)
C6 C11 H11 118.7
C10 C11 H11 118.7
N1 C12 C13 109.8(5)
N1 C12 C19 111.0(6)
C13 C12 C19 112.5(6)
N1 C12 H12 107.8
C13 C12 H12 107.8
C19 C12 H12 107.8
C14 C13 C18 119.0(7)
C14 C13 C12 121.2(6)
C18 C13 C12 119.8(7)
C15 C14 C13 120.7(7)
C15 C14 H14 119.7
C13 C14 H14 119.7
C14 C15 C16 119.8(8)
C14 C15 H15 120.1
C16 C15 H15 120.1
C17 C16 C15 120.0(7)
C17 C16 H16 120
C15 C16 H16 120
C16 C17 C18 120.3(8)
C16 C17 H17 119.8
C18 C17 H17 119.8
C17 C18 C13 120.1(8)
C17 C18 H18 119.9
C13 C18 H18 119.9
N20 C19 C12 111.3(6)
N20 C19 H19A 109.4
C12 C19 H19A 109.4
N20 C19 H19B 109.4
C12 C19 H19B 109.4
H19A C19 H19B 108
C19 N20 C21 110.6(6)
C19 N20 Zn1 118.0(5)
C21 N20 Zn1 103.7(4)
C19 N20 H20 108
C21 N20 H20 108
Zn1 N20 H20 108
N20 C21 C22 109.0(6)
N20 C21 H21A 109.9
C22 C21 H21A 109.9
N20 C21 H21B 109.9
C22 C21 H21B 109.9
H21A C21 H21B 108.3
N23 C22 C21 110.0(6)
N23 C22 H22A 109.7
C21 C22 H22A 109.7
N23 C22 H22B 109.7
C21 C22 H22B 109.7
H22A C22 H22B 108.2
C22 N23 Zn1 106.2(4)
C22 N23 H23A 110.5
Zn1 N23 H23A 110.5
C22 N23 H23B 110.5
Zn1 N23 H23B 110.5
H23A N23 H23B 108.7

loop_
_geom_bond_atom_site_label_1
_geom_bond_atom_site_label_2
_geom_bond_distance
Zn1 N23 2.029(6)
Zn1 N20 2.110(6)
Zn1 Cl2 2.221(2)
Zn1 Cl1 2.227(2)
N1 N2 1.335(9)
N1 C5 1.336(9)
N1 C12 1.484(9)
N2 N3 1.324(10)
N3 C4 1.362(10)
C4 C5 1.373(11)
C4 C6 1.476(10)
C5 H5 0.93
C6 C11 1.358(12)
C6 C7 1.399(12)
C7 C8 1.380(13)
C7 H7 0.93
C8 C9 1.340(15)
C8 H8 0.93
C9 C10 1.377(13)
C9 H9 0.93
C10 C11 1.380(11)
C10 H10 0.93
C11 H11 0.93
C12 C13 1.513(10)
C12 C19 1.552(10)
C12 H12 0.98
C13 C14 1.381(10)
C13 C18 1.388(11)
C14 C15 1.377(11)
C14 H14 0.93
C15 C16 1.378(12)
C15 H15 0.93
C16 C17 1.372(12)
C16 H16 0.93
C17 C18 1.377(12)
C17 H17 0.93
C18 H18 0.93
C19 N20 1.464(9)
C19 H19A 0.97
C19 H19B 0.97
N20 C21 1.513(9)
N20 H20 0.91
C21 C22 1.526(12)
C21 H21A 0.97
C21 H21B 0.97
C22 N23 1.478(11)
C22 H22A 0.97
C22 H22B 0.97
N23 H23A 0.9
N23 H23B 0.9

loop_
_geom_torsion_atom_site_label_1
_geom_torsion_atom_site_label_2
_geom_torsion_atom_site_label_3
_geom_torsion_atom_site_label_4
_geom_torsion
C5 N1 N2 N3 0.7(10)
C12 N1 N2 N3 173.7(7)
N1 N2 N3 C4 -1.0(10)
N2 N3 C4 C5 0.9(10)
N2 N3 C4 C6 -177.0(8)
N2 N1 C5 C4 -0.1(9)
C12 N1 C5 C4 -172.4(7)
N3 C4 C5 N1 -0.4(9)
C6 C4 C5 N1 177.2(8)
N3 C4 C6 C11 6.3(12)
C5 C4 C6 C11 -171.1(9)
N3 C4 C6 C7 -177.0(9)
C5 C4 C6 C7 5.6(13)
C11 C6 C7 C8 -0.9(15)
C4 C6 C7 C8 -177.8(10)
C6 C7 C8 C9 2.0(18)
C7 C8 C9 C10 -2.1(17)
C8 C9 C10 C11 1.0(15)
C7 C6 C11 C10 -0.2(14)
C4 C6 C11 C10 176.7(8)
C9 C10 C11 C6 0.1(15)
N2 N1 C12 C13 168.2(7)
C5 N1 C12 C13 -20.1(10)
N2 N1 C12 C19 43.1(9)
C5 N1 C12 C19 -145.2(7)
N1 C12 C13 C14 -63.8(8)
C19 C12 C13 C14 60.4(9)
N1 C12 C13 C18 117.5(7)
C19 C12 C13 C18 -118.3(7)
C18 C13 C14 C15 -1.5(12)
C12 C13 C14 C15 179.7(7)
C13 C14 C15 C16 0.6(13)
C14 C15 C16 C17 1.0(13)
C15 C16 C17 C18 -1.7(12)
C16 C17 C18 C13 0.8(13)
C14 C13 C18 C17 0.8(12)
C12 C13 C18 C17 179.6(7)
N1 C12 C19 N20 -78.6(7)
C13 C12 C19 N20 157.8(6)
C12 C19 N20 C21 -175.3(6)
C12 C19 N20 Zn1 -56.1(7)
N23 Zn1 N20 C19 -136.1(5)
Cl2 Zn1 N20 C19 112.8(5)
Cl1 Zn1 N20 C19 -19.8(5)
N23 Zn1 N20 C21 -13.3(5)
Cl2 Zn1 N20 C21 -124.5(4)
Cl1 Zn1 N20 C21 103.0(4)
C19 N20 C21 C22 166.4(6)
Zn1 N20 C21 C22 38.8(7)
N20 C21 C22 N23 -56.0(9)
C21 C22 N23 Zn1 41.5(7)
N20 Zn1 N23 C22 -15.1(5)
Cl2 Zn1 N23 C22 95.1(5)
Cl1 Zn1 N23 C22 -123.7(5)
